data_4348388
loop_
_publ_author_name
'Wang, Xiuli'
'Le, Mao'
'Lin, Hong-Yan'
'Luan, Jian'
'Liu, Guo-Cheng'
'Sui, Fang-Fang'
'Chang, Zhi-Han'

_publ_section_title
;
 Assembly, structures, photophysical properties and photocatalytic
 activities of a series of coordination polymers constructed from
 semi-rigid bis-pyridyl-bis-amide and benzenetricarboxylic acid
;
_journal_issue 4
_journal_name_full 'Inorganic Chemistry Frontiers'
_journal_page_first 373
_journal_paper_doi 10.1039/C4QI00218K
_journal_volume 2
_journal_year 2015
_chemical_formula_sum 'C42 H32 N6 Ni O11'
_chemical_formula_weight 855.45
_space_group_IT_number 2
_space_group_name_Hall '-P 1'
_space_group_name_H-M_alt 'P -1'
_symmetry_cell_setting triclinic
_symmetry_space_group_name_H-M 'P -1'
_atom_sites_solution_hydrogens geom
_atom_sites_solution_primary direct
_atom_sites_solution_secondary difmap
_audit_creation_method SHELXL-97
_audit_update_record
;
2014-05-25 deposited with the CCDC.
2015-02-02 downloaded from the CCDC.
;
_cell_angle_alpha 83.1940(10)
_cell_angle_beta 80.7120(10)
_cell_angle_gamma 77.6280(10)
_cell_formula_units_Z 2
_cell_length_a 9.4576(4)
_cell_length_b 11.7570(6)
_cell_length_c 17.2174(8)
_cell_measurement_temperature 296(2)
_cell_measurement_theta_max 25.00
_cell_measurement_theta_min 2.06
_cell_volume 1838.47(15)
_computing_cell_refinement 'SMART (Bruker, 2001)'
_computing_data_collection 'SMART (Bruker, 2001)'
_computing_data_reduction 'SAINT+ (Bruker, 1999)'
_computing_molecular_graphics 'PLATON (Spek, 2003)'
_computing_publication_material 'SHELXTL (1998)'
_computing_structure_refinement 'SHELXL-97 (Sheldrick, 2008)'
_computing_structure_solution 'SHELXS-97 (Sheldrick, 2008)'
_diffrn_ambient_temperature 296(2)
_diffrn_measured_fraction_theta_full 0.991
_diffrn_measured_fraction_theta_max 0.991
_diffrn_measurement_device_type 'CCD area detector'
_diffrn_measurement_method 'phi and omega scans'
_diffrn_radiation_monochromator graphite
_diffrn_radiation_source 'fine-focus sealed tube'
_diffrn_radiation_type MoK\a
_diffrn_radiation_wavelength 0.71073
_diffrn_reflns_av_R_equivalents 0.0114
_diffrn_reflns_av_sigmaI/netI 0.0239
_diffrn_reflns_limit_h_max 11
_diffrn_reflns_limit_h_min -11
_diffrn_reflns_limit_k_max 11
_diffrn_reflns_limit_k_min -13
_diffrn_reflns_limit_l_max 20
_diffrn_reflns_limit_l_min -14
_diffrn_reflns_number 9359
_diffrn_reflns_theta_full 25.00
_diffrn_reflns_theta_max 25.00
_diffrn_reflns_theta_min 2.06
_exptl_absorpt_coefficient_mu 0.604
_exptl_absorpt_correction_T_max 0.913
_exptl_absorpt_correction_T_min 0.892
_exptl_absorpt_correction_type multi-scan
_exptl_absorpt_process_details SADABS
_exptl_crystal_colour GREEN
_exptl_crystal_density_diffrn 1.545
_exptl_crystal_density_method 'not measured'
_exptl_crystal_description BLOCK
_exptl_crystal_F_000 884
_exptl_crystal_size_max 0.19
_exptl_crystal_size_mid 0.17
_exptl_crystal_size_min 0.15
_refine_diff_density_max 0.719
_refine_diff_density_min -0.617
_refine_diff_density_rms 0.063
_refine_ls_extinction_method none
_refine_ls_goodness_of_fit_ref 1.041
_refine_ls_hydrogen_treatment constr
_refine_ls_matrix_type full
_refine_ls_number_parameters 569
_refine_ls_number_reflns 6402
_refine_ls_number_restraints 0
_refine_ls_restrained_S_all 1.041
_refine_ls_R_factor_all 0.0526
_refine_ls_R_factor_gt 0.0451
_refine_ls_shift/su_max 0.001
_refine_ls_shift/su_mean 0.000
_refine_ls_structure_factor_coef Fsqd
_refine_ls_weighting_details 'calc w=1/[\s^2^(Fo^2^)+(0.0454P)^2^+3.0526P] where P=(Fo^2^+2Fc^2^)/3'
_refine_ls_weighting_scheme calc
_refine_ls_wR_factor_gt 0.1091
_refine_ls_wR_factor_ref 0.1128
_reflns_number_gt 5620
_reflns_number_total 6402
_reflns_threshold_expression >2sigma(I)
_cod_data_source_file c4qi00218k2.cif
_cod_data_source_block lm-2
_cod_depositor_comments
;
The following automatic conversions were performed:

data item '_symmetry_cell_setting' value 'Triclinic' was changed to
'triclinic' in accordance with the
/home/saulius/struct/COD-crude-data/automatic-downloads/DataCite-retrospective/RSC/depositions/lib/dictionaries/cif_core.dic
dictionary named 'cif_core.dic' version 2.4.2 last updated on
2011-04-26.

Automatic conversion script
Id: cif_fix_values 6909 2019-04-08 15:41:33Z antanas 
;
_cod_database_code 4348388

loop_
_symmetry_equiv_pos_as_xyz
'x, y, z'
'-x, -y, -z'

loop_
_atom_site_label
_atom_site_type_symbol
_atom_site_fract_x
_atom_site_fract_y
_atom_site_fract_z
_atom_site_U_iso_or_equiv
_atom_site_adp_type
_atom_site_occupancy
_atom_site_symmetry_multiplicity
_atom_site_calc_flag
_atom_site_refinement_flags
_atom_site_disorder_assembly
_atom_site_disorder_group
Ni1 Ni -1.14851(4) 0.89018(3) 0.27635(2) 0.02290(11) Uani 1 1 d . . .
O1 O -1.2492(2) 1.06168(16) 0.27706(12) 0.0281(4) Uani 1 1 d . . .
N1 N -0.9407(2) 0.9359(2) 0.24947(14) 0.0261(5) Uani 1 1 d . . .
C1 C -0.9231(3) 1.0472(3) 0.24190(17) 0.0298(6) Uani 1 1 d . . .
H1A H -1.0050 1.1060 0.2522 0.036 Uiso 1 1 calc R . .
O1W O -1.3536(2) 0.84121(18) 0.29239(14) 0.0410(6) Uani 1 1 d . . .
H1WA H -1.4246 0.8994 0.2928 0.049 Uiso 1 1 d R . .
H1WB H -1.3777 0.7899 0.3283 0.049 Uiso 1 1 d R . .
O2 O -1.4808(2) 1.04767(18) 0.32198(17) 0.0498(7) Uani 1 1 d . . .
N2 N 0.1446(3) 0.1074(2) -0.15048(14) 0.0297(5) Uani 1 1 d . . .
C2 C -0.7891(3) 1.0778(3) 0.2195(2) 0.0379(7) Uani 1 1 d . . .
H2A H -0.7805 1.1556 0.2170 0.045 Uiso 1 1 calc R . .
O2W O -1.0690(2) 0.71192(17) 0.27683(14) 0.0395(5) Uani 1 1 d . . .
H2WA H -0.9929 0.6590 0.2801 0.047 Uiso 1 1 d R . .
H2WB H -1.1235 0.6878 0.2504 0.047 Uiso 1 1 d R . .
O3 O -1.8557(2) 1.39415(18) 0.30283(16) 0.0453(6) Uani 1 1 d . . .
N3 N -1.1275(4) 0.8843(3) 0.39843(17) 0.0660(11) Uani 1 1 d . C .
C3 C -0.6668(3) 0.9918(3) 0.2007(2) 0.0390(8) Uani 1 1 d . . .
H3A H -0.5754 1.0107 0.1845 0.047 Uiso 1 1 calc R . .
O4 O -1.8101(2) 1.57230(18) 0.30236(17) 0.0505(7) Uani 1 1 d . . .
C4 C -0.6838(3) 0.8778(3) 0.20666(18) 0.0308(6) Uani 1 1 d . . .
N4 N -0.5675(3) 0.7826(2) 0.18509(16) 0.0361(6) Uani 1 1 d . . .
H4A H -0.4884 0.7702 0.2061 0.043 Uiso 1 1 calc R . .
O5 O -1.2830(2) 1.60163(18) 0.29707(14) 0.0393(5) Uani 1 1 d . . .
N5 N -0.0917(3) 0.2691(2) 0.00526(15) 0.0400(7) Uani 1 1 d . . .
H5B H -0.1665 0.2898 -0.0195 0.048 Uiso 1 1 calc R . .
C5 C -0.8212(3) 0.8537(3) 0.23305(18) 0.0311(6) Uani 1 1 d . . .
H5A H -0.8310 0.7760 0.2397 0.037 Uiso 1 1 calc R . .
O6 O -1.1298(2) 1.43749(19) 0.33181(14) 0.0374(5) Uani 1 1 d . . .
N6 N -0.8487(5) 0.7199(5) 0.5166(2) 0.140(3) Uani 1 1 d . . .
H6A H -0.8421 0.6949 0.5651 0.168 Uiso 1 1 calc R A 1
C6 C -0.5823(3) 0.7119(3) 0.13160(18) 0.0327(7) Uani 1 1 d . . .
O7 O -0.6891(2) 0.7344(2) 0.09630(14) 0.0464(6) Uani 1 1 d . . .
C7 C -0.4622(3) 0.6068(3) 0.11818(17) 0.0300(6) Uani 1 1 d . . .
O8 O -0.0022(3) 0.2952(2) 0.11459(15) 0.0537(7) Uani 1 1 d . . .
C8 C -0.4955(3) 0.4980(3) 0.10598(16) 0.0278(6) Uani 1 1 d . . .
C9 C -0.6400(3) 0.4798(3) 0.10942(18) 0.0377(7) Uani 1 1 d . . .
H9A H -0.7180 0.5422 0.1184 0.045 Uiso 1 1 calc R . .
O9 O -0.6949(4) 0.7710(4) 0.4083(2) 0.1223(19) Uani 1 1 d . . .
C10 C -0.6677(4) 0.3740(3) 0.0999(2) 0.0453(8) Uani 1 1 d . . .
H10A H -0.7635 0.3651 0.1015 0.054 Uiso 1 1 calc R . .
C11 C -0.5516(4) 0.2778(3) 0.0877(2) 0.0475(9) Uani 1 1 d . . .
H11A H -0.5706 0.2054 0.0811 0.057 Uiso 1 1 calc R . .
C12 C -0.4116(4) 0.2908(3) 0.08556(18) 0.0376(7) Uani 1 1 d . . .
H12A H -0.3360 0.2260 0.0790 0.045 Uiso 1 1 calc R . .
C13 C -0.3777(3) 0.4003(3) 0.09297(16) 0.0288(6) Uani 1 1 d . . .
C14 C -0.2315(3) 0.4153(3) 0.09048(17) 0.0301(6) Uani 1 1 d . . .
C15 C -0.2046(3) 0.5205(3) 0.10385(19) 0.0370(7) Uani 1 1 d . . .
H15A H -0.1090 0.5286 0.1039 0.044 Uiso 1 1 calc R . .
C16 C -0.3203(3) 0.6162(3) 0.11754(19) 0.0353(7) Uani 1 1 d . . .
H16A H -0.3000 0.6873 0.1263 0.042 Uiso 1 1 calc R . .
C17 C -0.0990(3) 0.3197(3) 0.07313(18) 0.0342(7) Uani 1 1 d . . .
C18 C 0.0254(3) 0.1861(3) -0.02889(18) 0.0329(7) Uani 1 1 d . . .
C19 C 0.1219(4) 0.1067(3) 0.0130(2) 0.0476(9) Uani 1 1 d . . .
H19A H 0.1148 0.1057 0.0676 0.057 Uiso 1 1 calc R . .
C20 C 0.2292(4) 0.0290(3) -0.0289(2) 0.0513(10) Uani 1 1 d . . .
H20A H 0.2965 -0.0248 -0.0025 0.062 Uiso 1 1 calc R . .
C21 C 0.2371(3) 0.0309(3) -0.10933(19) 0.0378(7) Uani 1 1 d . . .
H21A H 0.3095 -0.0230 -0.1362 0.045 Uiso 1 1 calc R . .
C22 C 0.0419(3) 0.1832(3) -0.10984(18) 0.0340(7) Uani 1 1 d . . .
H22A H -0.0226 0.2373 -0.1378 0.041 Uiso 1 1 calc R . .
C23 C -1.2193(6) 0.9449(6) 0.4530(3) 0.140(4) Uani 1 1 d . . .
H23A H -1.2783 1.0157 0.4384 0.169 Uiso 1 1 calc R B 1
C24 C -1.2265(8) 0.9006(7) 0.5338(4) 0.0497(13) Uani 0.505(3) 1 d P C 1
H24A H -1.3104 0.9213 0.5696 0.060 Uiso 0.505(3) 1 calc PR C 1
C24' C -1.1605(8) 0.9760(7) 0.5256(4) 0.0497(13) Uani 0.495(3) 1 d P C 2
H24B H -1.2062 1.0413 0.5523 0.060 Uiso 0.495(3) 1 calc PR C 2
C25 C -1.1047(8) 0.8263(7) 0.5567(4) 0.0481(13) Uani 0.505(3) 1 d P C 1
H25A H -1.0913 0.8129 0.6096 0.058 Uiso 0.505(3) 1 calc PR C 1
C25' C -1.0366(8) 0.9015(7) 0.5486(4) 0.0481(13) Uani 0.495(3) 1 d P C 2
H25B H -1.0126 0.9011 0.5989 0.058 Uiso 0.495(3) 1 calc PR C 2
C26 C -1.0024(7) 0.7719(6) 0.4988(4) 0.0355(11) Uani 0.505(3) 1 d P C 1
C26' C -0.9499(7) 0.8283(6) 0.4956(4) 0.0355(11) Uani 0.495(3) 1 d P C 2
C27 C -1.0089(5) 0.8127(4) 0.4215(2) 0.0752(16) Uani 1 1 d . . .
H27A H -0.9285 0.7900 0.3839 0.090 Uiso 1 1 calc R C 1
C28 C -0.7180(6) 0.7068(6) 0.4665(3) 0.115(3) Uani 1 1 d . C .
C29 C -0.6082(6) 0.5990(6) 0.4873(2) 0.102(3) Uani 1 1 d . . .
C30 C -0.4652(6) 0.6133(6) 0.4894(2) 0.091(2) Uani 1 1 d . . .
C31 C -0.4506(8) 0.7048(7) 0.4912(4) 0.0403(15) Uani 0.50 1 d P . .
H31A H -0.5265 0.7692 0.4869 0.048 Uiso 0.50 1 calc PR C .
C32 C -0.3160(9) 0.7150(7) 0.5002(5) 0.059(2) Uani 0.50 1 d P C .
H32A H -0.2952 0.7890 0.4992 0.071 Uiso 0.50 1 calc PR . .
C33 C -0.2064(8) 0.6164(8) 0.5109(5) 0.055(2) Uani 0.50 1 d P . .
H33A H -0.1130 0.6253 0.5159 0.083 Uiso 0.50 1 calc PR C .
C34 C -0.7656(7) 0.4894(6) 0.4861(4) 0.0393(15) Uani 0.50 1 d P . .
H34A H -0.8335 0.5575 0.4764 0.059 Uiso 0.50 1 calc PR C .
C35 C -0.6438(6) 0.4886(6) 0.4970(2) 0.091(2) Uani 1 1 d . . .
C41 C -1.3822(3) 1.1048(2) 0.29990(16) 0.0249(6) Uani 1 1 d . . .
C42 C -1.4237(3) 1.2350(2) 0.30129(16) 0.0220(5) Uani 1 1 d . . .
C43 C -1.5704(3) 1.2888(2) 0.30284(16) 0.0237(6) Uani 1 1 d . . .
H43A H -1.6403 1.2437 0.3034 0.028 Uiso 1 1 calc R . .
C44 C -1.6125(3) 1.4091(2) 0.30359(16) 0.0224(6) Uani 1 1 d . . .
C45 C -1.7690(3) 1.4670(2) 0.30337(18) 0.0284(6) Uani 1 1 d . . .
C46 C -1.5090(3) 1.4764(2) 0.30605(16) 0.0228(6) Uani 1 1 d . . .
H46A H -1.5374 1.5570 0.3072 0.027 Uiso 1 1 calc R . .
C47 C -1.3632(3) 1.4228(2) 0.30681(15) 0.0211(5) Uani 1 1 d . . .
C48 C -1.2501(3) 1.4931(2) 0.31219(17) 0.0265(6) Uani 1 1 d . . .
C49 C -1.3213(3) 1.3025(2) 0.30295(15) 0.0225(6) Uani 1 1 d . . .
H49A H -1.2232 1.2670 0.3015 0.027 Uiso 1 1 calc R . .

loop_
_atom_site_aniso_label
_atom_site_aniso_U_11
_atom_site_aniso_U_22
_atom_site_aniso_U_33
_atom_site_aniso_U_23
_atom_site_aniso_U_13
_atom_site_aniso_U_12
Ni1 0.01710(18) 0.01627(18) 0.0322(2) -0.00106(13) -0.00176(14) 0.00165(13)
O1 0.0191(9) 0.0182(10) 0.0437(12) -0.0045(8) -0.0011(8) 0.0017(8)
N1 0.0224(12) 0.0227(12) 0.0325(13) -0.0058(10) -0.0020(10) -0.0025(9)
C1 0.0276(15) 0.0259(15) 0.0359(16) -0.0072(12) -0.0033(12) -0.0033(12)
O1W 0.0239(11) 0.0196(10) 0.0728(16) 0.0033(10) 0.0015(10) 0.0002(8)
O2 0.0226(11) 0.0205(11) 0.103(2) -0.0094(12) 0.0047(12) -0.0040(9)
N2 0.0247(12) 0.0273(13) 0.0350(14) -0.0058(10) -0.0044(10) 0.0014(10)
C2 0.0356(17) 0.0278(16) 0.054(2) -0.0080(14) -0.0055(15) -0.0121(13)
O2W 0.0209(10) 0.0186(10) 0.0771(16) 0.0034(10) -0.0117(10) -0.0001(8)
O3 0.0172(10) 0.0256(11) 0.0932(19) -0.0040(11) -0.0101(11) -0.0033(9)
N3 0.056(2) 0.083(2) 0.0299(15) -0.0002(15) -0.0018(14) 0.0452(18)
C3 0.0240(15) 0.0429(19) 0.053(2) -0.0096(15) -0.0031(14) -0.0117(14)
O4 0.0216(11) 0.0219(12) 0.106(2) -0.0045(12) -0.0174(12) 0.0053(9)
C4 0.0211(14) 0.0334(16) 0.0378(16) -0.0095(13) -0.0035(12) -0.0020(12)
N4 0.0175(12) 0.0421(15) 0.0480(16) -0.0145(12) -0.0053(11) 0.0016(11)
O5 0.0292(11) 0.0236(11) 0.0674(15) -0.0041(10) -0.0067(10) -0.0099(9)
N5 0.0280(13) 0.0517(17) 0.0354(14) -0.0156(13) -0.0113(11) 0.0145(12)
C5 0.0252(15) 0.0247(15) 0.0427(17) -0.0063(13) -0.0010(13) -0.0041(12)
O6 0.0167(10) 0.0389(12) 0.0581(14) -0.0056(10) -0.0072(9) -0.0065(9)
N6 0.114(4) 0.204(6) 0.0295(18) -0.011(2) -0.015(2) 0.130(4)
C6 0.0234(15) 0.0385(17) 0.0331(16) -0.0055(13) -0.0009(12) -0.0007(13)
O7 0.0341(12) 0.0564(15) 0.0459(13) -0.0181(11) -0.0171(11) 0.0133(11)
C7 0.0215(14) 0.0359(17) 0.0297(15) -0.0053(12) -0.0020(11) 0.0009(12)
O8 0.0386(13) 0.0617(17) 0.0608(16) -0.0293(13) -0.0247(12) 0.0160(12)
C8 0.0225(14) 0.0364(16) 0.0225(14) -0.0030(12) -0.0018(11) -0.0024(12)
C9 0.0245(15) 0.051(2) 0.0362(17) -0.0052(15) -0.0036(13) -0.0048(14)
O9 0.109(3) 0.156(4) 0.053(2) -0.007(2) -0.0217(19) 0.089(3)
C10 0.0344(18) 0.063(2) 0.0428(19) -0.0050(17) -0.0038(15) -0.0194(17)
C11 0.054(2) 0.050(2) 0.044(2) -0.0039(16) -0.0012(16) -0.0269(18)
C12 0.0410(18) 0.0347(17) 0.0359(17) -0.0047(13) -0.0003(14) -0.0078(14)
C13 0.0283(15) 0.0352(16) 0.0218(14) -0.0033(12) -0.0029(11) -0.0039(12)
C14 0.0226(14) 0.0378(17) 0.0273(15) -0.0054(12) -0.0032(11) 0.0009(12)
C15 0.0183(14) 0.0452(19) 0.0476(19) -0.0130(15) -0.0042(13) -0.0018(13)
C16 0.0263(15) 0.0340(17) 0.0458(18) -0.0107(14) -0.0035(13) -0.0037(13)
C17 0.0268(15) 0.0377(17) 0.0367(17) -0.0095(13) -0.0053(13) 0.0006(13)
C18 0.0248(15) 0.0340(17) 0.0384(17) -0.0116(13) -0.0056(12) 0.0029(12)
C19 0.049(2) 0.053(2) 0.0336(18) -0.0092(15) -0.0112(15) 0.0134(17)
C20 0.049(2) 0.050(2) 0.045(2) -0.0061(16) -0.0169(16) 0.0217(17)
C21 0.0301(16) 0.0358(18) 0.0422(18) -0.0068(14) -0.0067(14) 0.0083(13)
C22 0.0266(15) 0.0356(17) 0.0364(17) -0.0075(13) -0.0089(13) 0.0068(13)
C23 0.118(5) 0.193(7) 0.040(2) -0.016(3) -0.011(3) 0.128(5)
C24 0.043(3) 0.055(4) 0.039(3) -0.011(3) 0.000(2) 0.015(2)
C24' 0.043(3) 0.055(4) 0.039(3) -0.011(3) 0.000(2) 0.015(2)
C25 0.044(3) 0.060(4) 0.032(2) -0.006(3) -0.005(2) 0.010(2)
C25' 0.044(3) 0.060(4) 0.032(2) -0.006(3) -0.005(2) 0.010(2)
C26 0.030(3) 0.035(3) 0.035(2) 0.000(2) -0.006(2) 0.0062(19)
C26' 0.030(3) 0.035(3) 0.035(2) 0.000(2) -0.006(2) 0.0062(19)
C27 0.067(3) 0.095(3) 0.0287(18) 0.0002(19) -0.0011(17) 0.054(3)
C28 0.109(4) 0.158(6) 0.032(2) -0.024(3) -0.027(2) 0.099(4)
C29 0.089(4) 0.146(6) 0.031(2) -0.034(3) -0.025(2) 0.092(4)
C30 0.085(4) 0.121(5) 0.040(2) -0.036(3) -0.030(2) 0.069(4)
C31 0.038(4) 0.039(4) 0.039(4) -0.005(3) -0.001(3) 0.001(3)
C32 0.070(6) 0.055(5) 0.052(5) 0.003(4) 0.006(4) -0.026(4)
C33 0.041(4) 0.069(6) 0.053(5) -0.005(4) 0.003(3) -0.015(4)
C34 0.033(4) 0.043(4) 0.039(4) -0.008(3) 0.001(3) -0.002(3)
C35 0.077(4) 0.128(5) 0.040(2) -0.035(3) -0.028(2) 0.074(4)
C41 0.0205(14) 0.0186(14) 0.0345(15) -0.0051(11) -0.0061(11) 0.0019(11)
C42 0.0174(12) 0.0185(13) 0.0284(14) -0.0034(11) -0.0037(10) 0.0008(10)
C43 0.0163(12) 0.0205(14) 0.0345(15) -0.0033(11) -0.0043(11) -0.0029(10)
C44 0.0156(12) 0.0202(13) 0.0297(14) -0.0011(11) -0.0042(10) 0.0005(10)
C45 0.0168(13) 0.0238(15) 0.0422(17) -0.0014(12) -0.0044(12) 0.0006(11)
C46 0.0197(13) 0.0158(13) 0.0311(14) -0.0002(11) -0.0034(11) -0.0007(10)
C47 0.0164(12) 0.0198(13) 0.0269(14) -0.0027(10) -0.0017(10) -0.0035(10)
C48 0.0184(13) 0.0268(15) 0.0340(15) -0.0068(12) 0.0002(11) -0.0048(11)
C49 0.0143(12) 0.0217(14) 0.0289(14) -0.0036(11) -0.0028(10) 0.0024(10)

loop_
_atom_type_symbol
_atom_type_description
_atom_type_scat_dispersion_real
_atom_type_scat_dispersion_imag
_atom_type_scat_source
C C 0.0033 0.0016 'International Tables Vol C Tables 4.2.6.8 and 6.1.1.4'
H H 0.0000 0.0000 'International Tables Vol C Tables 4.2.6.8 and 6.1.1.4'
N N 0.0061 0.0033 'International Tables Vol C Tables 4.2.6.8 and 6.1.1.4'
O O 0.0106 0.0060 'International Tables Vol C Tables 4.2.6.8 and 6.1.1.4'
Ni Ni 0.3393 1.1124 'International Tables Vol C Tables 4.2.6.8 and 6.1.1.4'

loop_
_geom_angle_atom_site_label_1
_geom_angle_atom_site_label_2
_geom_angle_atom_site_label_3
_geom_angle
_geom_angle_site_symmetry_1
_geom_angle_site_symmetry_3
O1 Ni1 O2W 173.71(8) . .
O1 Ni1 O1W 90.17(8) . .
O2W Ni1 O1W 83.55(8) . .
O1 Ni1 N1 91.18(8) . .
O2W Ni1 N1 95.05(8) . .
O1W Ni1 N1 174.79(9) . .
O1 Ni1 N3 90.30(11) . .
O2W Ni1 N3 90.73(12) . .
O1W Ni1 N3 97.11(13) . .
N1 Ni1 N3 87.91(13) . .
O1 Ni1 N2 92.35(9) . 2_465
O2W Ni1 N2 87.24(9) . 2_465
O1W Ni1 N2 88.40(9) . 2_465
N1 Ni1 N2 86.52(9) . 2_465
N3 Ni1 N2 173.88(11) . 2_465
C41 O1 Ni1 128.53(18) . .
C5 N1 C1 117.1(2) . .
C5 N1 Ni1 120.13(19) . .
C1 N1 Ni1 122.53(19) . .
N1 C1 C2 122.7(3) . .
C22 N2 C21 117.1(3) . .
C22 N2 Ni1 119.26(19) . 2_465
C21 N2 Ni1 123.6(2) . 2_465
C1 C2 C3 119.4(3) . .
C23 N3 C27 117.4(3) . .
C23 N3 Ni1 126.8(3) . .
C27 N3 Ni1 115.9(2) . .
C4 C3 C2 118.5(3) . .
C3 C4 C5 118.6(3) . .
C3 C4 N4 123.5(3) . .
C5 C4 N4 117.9(3) . .
C6 N4 C4 119.8(2) . .
C17 N5 C18 126.9(3) . .
N1 C5 C4 123.6(3) . .
C28 N6 C26' 112.1(5) . .
C28 N6 C26 129.6(4) . .
C26' N6 C26 35.1(3) . .
O7 C6 N4 120.7(3) . .
O7 C6 C7 122.7(3) . .
N4 C6 C7 116.6(3) . .
C16 C7 C8 120.2(3) . .
C16 C7 C6 119.4(3) . .
C8 C7 C6 120.4(3) . .
C9 C8 C7 123.6(3) . .
C9 C8 C13 117.8(3) . .
C7 C8 C13 118.5(3) . .
C10 C9 C8 121.9(3) . .
C9 C10 C11 120.1(3) . .
C12 C11 C10 119.9(3) . .
C11 C12 C13 121.8(3) . .
C12 C13 C14 122.4(3) . .
C12 C13 C8 118.4(3) . .
C14 C13 C8 119.2(3) . .
C15 C14 C13 120.3(3) . .
C15 C14 C17 116.2(3) . .
C13 C14 C17 123.5(3) . .
C14 C15 C16 120.5(3) . .
C7 C16 C15 121.1(3) . .
O8 C17 N5 122.8(3) . .
O8 C17 C14 122.1(3) . .
N5 C17 C14 115.0(3) . .
C22 C18 C19 118.3(3) . .
C22 C18 N5 117.0(3) . .
C19 C18 N5 124.7(3) . .
C20 C19 C18 117.8(3) . .
C21 C20 C19 120.3(3) . .
N2 C21 C20 122.4(3) . .
N2 C22 C18 124.1(3) . .
N3 C23 C24 119.6(5) . .
N3 C23 C24' 119.6(5) . .
C24 C23 C24' 46.0(4) . .
C25 C24 C23 117.3(6) . .
C25' C24' C23 116.8(6) . .
C24 C25 C26 118.1(6) . .
C26' C25' C24' 118.8(6) . .
C27 C26 C25 118.9(5) . .
C27 C26 N6 113.8(5) . .
C25 C26 N6 119.4(6) . .
C25' C26' N6 125.1(6) . .
C25' C26' C27 118.6(5) . .
N6 C26' C27 108.1(5) . .
N3 C27 C26 121.9(4) . .
N3 C27 C26' 121.9(4) . .
C26 C27 C26' 35.9(4) . .
O9 C28 N6 123.8(4) . .
O9 C28 C29 121.9(5) . .
N6 C28 C29 114.2(5) . .
C35 C29 C30 121.5(5) . .
C35 C29 C28 121.1(6) . .
C30 C29 C28 117.1(7) . .
C31 C30 C29 116.4(6) . .
C31 C30 C35 124.4(8) . 2_466
C29 C30 C35 118.2(7) . 2_466
C30 C31 C32 115.2(8) . .
C31 C32 C33 121.1(8) . .
C34 C33 C32 120.4(7) 2_466 .
C35 C34 C33 113.0(7) . 2_466
C34 C35 C29 113.8(6) . .
C34 C35 C30 125.6(8) . 2_466
C29 C35 C30 120.2(6) . 2_466
O2 C41 O1 125.4(2) . .
O2 C41 C42 117.5(2) . .
O1 C41 C42 117.1(2) . .
C49 C42 C43 119.4(2) . .
C49 C42 C41 121.9(2) . .
C43 C42 C41 118.7(2) . .
C44 C43 C42 120.2(2) . .
C43 C44 C46 120.1(2) . .
C43 C44 C45 120.3(2) . .
C46 C44 C45 119.6(2) . .
O4 C45 O3 123.8(3) . .
O4 C45 C44 122.4(3) . .
O3 C45 C44 113.7(2) . .
C47 C46 C44 119.8(2) . .
C46 C47 C49 119.6(2) . .
C46 C47 C48 120.9(2) . .
C49 C47 C48 119.5(2) . .
O5 C48 O6 125.4(3) . .
O5 C48 C47 117.6(2) . .
O6 C48 C47 117.0(2) . .
C42 C49 C47 120.8(2) . .

loop_
_geom_bond_atom_site_label_1
_geom_bond_atom_site_label_2
_geom_bond_distance
_geom_bond_site_symmetry_2
Ni1 O1 2.0375(18) .
Ni1 O2W 2.069(2) .
Ni1 O1W 2.107(2) .
Ni1 N1 2.113(2) .
Ni1 N3 2.135(3) .
Ni1 N2 2.158(2) 2_465
O1 C41 1.269(3) .
N1 C5 1.335(4) .
N1 C1 1.343(4) .
C1 C2 1.375(4) .
O2 C41 1.248(3) .
N2 C22 1.335(4) .
N2 C21 1.338(4) .
N2 Ni1 2.158(2) 2_465
C2 C3 1.386(4) .
O3 C45 1.309(3) .
N3 C23 1.332(5) .
N3 C27 1.336(4) .
C3 C4 1.373(4) .
O4 C45 1.214(3) .
C4 C5 1.384(4) .
C4 N4 1.428(4) .
N4 C6 1.353(4) .
O5 C48 1.254(3) .
N5 C17 1.359(4) .
N5 C18 1.410(4) .
O6 C48 1.260(3) .
N6 C28 1.379(7) .
N6 C26' 1.466(7) .
N6 C26 1.516(7) .
C6 O7 1.227(4) .
C6 C7 1.500(4) .
C7 C16 1.369(4) .
C7 C8 1.428(4) .
O8 C17 1.216(4) .
C8 C9 1.419(4) .
C8 C13 1.428(4) .
C9 C10 1.358(5) .
O9 C28 1.200(7) .
C10 C11 1.407(5) .
C11 C12 1.359(5) .
C12 C13 1.417(4) .
C13 C14 1.425(4) .
C14 C15 1.366(4) .
C14 C17 1.509(4) .
C15 C16 1.404(4) .
C18 C22 1.381(4) .
C18 C19 1.383(4) .
C19 C20 1.382(5) .
C20 C21 1.372(5) .
C23 C24 1.423(8) .
C23 C24' 1.557(10) .
C24 C25 1.371(10) .
C24' C25' 1.387(10) .
C25 C26 1.383(9) .
C25' C26' 1.374(10) .
C26 C27 1.366(7) .
C26' C27 1.517(8) .
C28 C29 1.504(6) .
C29 C35 1.395(9) .
C29 C30 1.404(9) .
C30 C31 1.118(9) .
C30 C35 1.427(6) 2_466
C31 C32 1.338(11) .
C32 C33 1.396(11) .
C33 C34 1.320(11) 2_466
C34 C35 1.194(8) .
C34 C33 1.320(11) 2_466
C35 C30 1.427(6) 2_466
C41 C42 1.499(4) .
C42 C49 1.382(4) .
C42 C43 1.393(4) .
C43 C44 1.386(4) .
C44 C46 1.392(4) .
C44 C45 1.491(4) .
C46 C47 1.389(4) .
C47 C49 1.391(4) .
C47 C48 1.506(4) .
